data_2014343
loop_
_publ_author_name
'Cheng, Mei-Ling'
'Li, Hong-Xi'
'Zhang Yong'
'Lang, Jian-Ping'

_publ_section_title
;Dichloro[(3,5-dimethyl-1<i>H</i>-pyrazol-1-yl)methane]zinc(II) and
 di-\m-chloro-bis{chloro[(3,5-dimethyl-1<i>H</i>-pyrazol-1-yl)methane]cadmium(II)}
;
_journal_coeditor_code GD1428
_journal_issue 2
_journal_name_full 'Acta Crystallographica Section C'
_journal_page_first m74
_journal_page_last m77
_journal_paper_doi 10.1107/S0108270106001387
_journal_volume 62
_journal_year 2006
_chemical_formula_iupac '[Cd2 (C11 H16 N4)2 Cl4]'
_chemical_formula_moiety 'C22 H32 Cd2 Cl4 N8'
_chemical_formula_sum 'C22 H32 Cd2 Cl4 N8'
_chemical_formula_weight 775.16
_chemical_name_systematic
;
Di-\m-chloro-bis{chloro[(3,5-dimethyl-1H-pyrazol-1-yl)methane]cadmium(II)}
;
_space_group_IT_number 2
_symmetry_cell_setting triclinic
_symmetry_space_group_name_Hall '-P 1'
_symmetry_space_group_name_H-M 'P -1'
_atom_sites_solution_hydrogens geom
_atom_sites_solution_primary direct
_atom_sites_solution_secondary difmap
_audit_creation_method SHELXL97
_cell_angle_alpha 112.752(19)
_cell_angle_beta 102.34(2)
_cell_angle_gamma 97.28(3)
_cell_formula_units_Z 1
_cell_length_a 7.7033(17)
_cell_length_b 9.232(2)
_cell_length_c 11.513(2)
_cell_measurement_reflns_used 3251
_cell_measurement_temperature 193(2)
_cell_measurement_theta_max 25.3
_cell_measurement_theta_min 3.3
_cell_volume 717.4(3)
_computing_cell_refinement 'Crystal Clear'
_computing_data_collection 'Crystal Clear (Rigaku, 2001)'
_computing_data_reduction 'Crystal Structure (Rigaku/MSC, 2004)'
_computing_molecular_graphics 'ORTEPII (Johnson, 1976) and SHELXL97'
_computing_publication_material SHELXL97
_computing_structure_refinement 'SHELXL97 (Sheldrick, 1997)'
_computing_structure_solution 'SHELXS97 (Sheldrick, 1997)'
_diffrn_ambient_temperature 193(2)
_diffrn_detector_area_resol_mean 7.31
_diffrn_measured_fraction_theta_full 0.988
_diffrn_measured_fraction_theta_max 0.988
_diffrn_measurement_device_type 'Rigaku Mercury'
_diffrn_measurement_method \w
_diffrn_radiation_monochromator graphite
_diffrn_radiation_source 'fine-focus sealed tube'
_diffrn_radiation_type MoK\a
_diffrn_radiation_wavelength 0.71070
_diffrn_reflns_av_R_equivalents 0.0164
_diffrn_reflns_av_sigmaI/netI 0.0186
_diffrn_reflns_limit_h_max 9
_diffrn_reflns_limit_h_min -9
_diffrn_reflns_limit_k_max 11
_diffrn_reflns_limit_k_min -11
_diffrn_reflns_limit_l_max 13
_diffrn_reflns_limit_l_min -13
_diffrn_reflns_number 7007
_diffrn_reflns_theta_full 25.35
_diffrn_reflns_theta_max 25.35
_diffrn_reflns_theta_min 3.26
_diffrn_standards_decay_% 0
_diffrn_standards_interval_count 0
_diffrn_standards_interval_time 0
_diffrn_standards_number 0
_exptl_absorpt_coefficient_mu 1.882
_exptl_absorpt_correction_T_max 0.684
_exptl_absorpt_correction_T_min 0.417
_exptl_absorpt_correction_type multi-scan
_exptl_absorpt_process_details '(Jacobson, 1998)'
_exptl_crystal_colour colourless
_exptl_crystal_density_diffrn 1.794
_exptl_crystal_density_method 'not measured'
_exptl_crystal_description block
_exptl_crystal_F_000 384
_exptl_crystal_size_max 0.54
_exptl_crystal_size_mid 0.21
_exptl_crystal_size_min 0.20
_refine_diff_density_max 0.530
_refine_diff_density_min -0.444
_refine_ls_extinction_method none
_refine_ls_goodness_of_fit_ref 1.103
_refine_ls_hydrogen_treatment constr
_refine_ls_matrix_type full
_refine_ls_number_parameters 168
_refine_ls_number_reflns 2597
_refine_ls_number_restraints 0
_refine_ls_restrained_S_all 1.103
_refine_ls_R_factor_all 0.0189
_refine_ls_R_factor_gt 0.0177
_refine_ls_shift/su_max 0.001
_refine_ls_shift/su_mean 0.000
_refine_ls_structure_factor_coef Fsqd
_refine_ls_weighting_details 'calc w = 1/[\s^2^(Fo^2^)+(0.0223P)^2^+0.3284P] where P=(Fo^2^+2Fc^2^)/3'
_refine_ls_weighting_scheme calc
_refine_ls_wR_factor_gt 0.0438
_refine_ls_wR_factor_ref 0.0444
_reflns_number_gt 2487
_reflns_number_total 2597
_reflns_threshold_expression I>2\s(I)
_cod_data_source_file gd1428.cif
_cod_data_source_block II
_cod_database_code 2014343
_cod_database_fobs_code 2014343

loop_
_symmetry_equiv_pos_as_xyz
'x, y, z'
'-x, -y, -z'

loop_
_atom_site_label
_atom_site_fract_x
_atom_site_fract_y
_atom_site_fract_z
_atom_site_U_iso_or_equiv
_atom_site_adp_type
_atom_site_calc_flag
_atom_site_refinement_flags
_atom_site_occupancy
_atom_site_disorder_assembly
_atom_site_disorder_group
_atom_site_type_symbol
Cd1 0.075656(19) 0.473155(16) 0.158421(13) 0.01859(6) Uani d . 1 . . Cd
Cl1 0.21178(7) 0.45855(7) -0.01992(5) 0.02577(12) Uani d . 1 . . Cl
Cl2 0.09753(7) 0.70804(6) 0.36282(5) 0.02550(12) Uani d . 1 . . Cl
N1 -0.0949(2) 0.2317(2) 0.12488(16) 0.0202(4) Uani d . 1 . . N
N2 -0.0813(2) 0.1883(2) 0.22764(16) 0.0192(4) Uani d . 1 . . N
N3 0.2331(2) 0.3085(2) 0.35230(16) 0.0196(4) Uani d . 1 . . N
N4 0.2956(2) 0.3835(2) 0.28157(16) 0.0201(4) Uani d . 1 . . N
C1 -0.2498(4) 0.1056(3) -0.1132(2) 0.0356(6) Uani d . 1 . . C
H1A -0.3317 0.1782 -0.1151 0.053 Uiso calc R 1 . . H
H1B -0.3107 -0.0039 -0.1805 0.053 Uiso calc R 1 . . H
H1C -0.1378 0.1433 -0.1308 0.053 Uiso calc R 1 . . H
C2 -0.2030(3) 0.1044(3) 0.0191(2) 0.0234(4) Uani d . 1 . . C
C3 -0.2590(3) -0.0198(3) 0.0540(2) 0.0290(5) Uani d . 1 . . C
H3 -0.3368 -0.1229 -0.0033 0.035 Uiso calc R 1 . . H
C4 -0.1800(3) 0.0359(2) 0.1867(2) 0.0235(4) Uani d . 1 . . C
C5 -0.1930(3) -0.0421(3) 0.2777(2) 0.0329(5) Uani d . 1 . . C
H5A -0.0728 -0.0581 0.3125 0.049 Uiso calc R 1 . . H
H5B -0.2810 -0.1469 0.2296 0.049 Uiso calc R 1 . . H
H5C -0.2337 0.0274 0.3505 0.049 Uiso calc R 1 . . H
C6 0.0446(3) 0.2973(2) 0.35436(19) 0.0200(4) Uani d . 1 . . C
H6A 0.0257 0.2590 0.4210 0.024 Uiso calc R 1 . . H
H6B 0.0186 0.4060 0.3803 0.024 Uiso calc R 1 . . H
C7 0.3387(3) 0.1687(3) 0.4944(2) 0.0329(5) Uani d . 1 . . C
H7A 0.2556 0.2128 0.5453 0.049 Uiso calc R 1 . . H
H7B 0.4559 0.1795 0.5544 0.049 Uiso calc R 1 . . H
H7C 0.2849 0.0543 0.4357 0.049 Uiso calc R 1 . . H
C8 0.3685(3) 0.2596(2) 0.41435(19) 0.0217(4) Uani d . 1 . . C
C9 0.5214(3) 0.3043(3) 0.3825(2) 0.0254(5) Uani d . 1 . . C
H9 0.6392 0.2876 0.4111 0.030 Uiso calc R 1 . . H
C10 0.4712(3) 0.3797(2) 0.2993(2) 0.0210(4) Uani d . 1 . . C
C11 0.5839(3) 0.4470(3) 0.2336(2) 0.0303(5) Uani d . 1 . . C
H11A 0.5940 0.3588 0.1553 0.046 Uiso calc R 1 . . H
H11B 0.7061 0.5036 0.2945 0.046 Uiso calc R 1 . . H
H11C 0.5258 0.5228 0.2079 0.046 Uiso calc R 1 . . H

loop_
_atom_site_aniso_label
_atom_site_aniso_U_11
_atom_site_aniso_U_22
_atom_site_aniso_U_33
_atom_site_aniso_U_12
_atom_site_aniso_U_13
_atom_site_aniso_U_23
Cd1 0.02256(10) 0.02077(10) 0.01482(9) 0.00484(6) 0.00611(6) 0.00972(7)
Cl1 0.0253(3) 0.0412(3) 0.0219(3) 0.0151(2) 0.0121(2) 0.0199(2)
Cl2 0.0329(3) 0.0238(3) 0.0178(2) 0.0102(2) 0.0054(2) 0.0067(2)
N1 0.0217(9) 0.0237(9) 0.0170(8) 0.0052(7) 0.0057(7) 0.0105(7)
N2 0.0200(9) 0.0214(9) 0.0189(9) 0.0048(7) 0.0060(7) 0.0113(7)
N3 0.0216(9) 0.0233(9) 0.0165(8) 0.0056(7) 0.0045(7) 0.0114(7)
N4 0.0246(9) 0.0233(9) 0.0163(8) 0.0066(7) 0.0076(7) 0.0111(7)
C1 0.0428(14) 0.0333(13) 0.0207(12) 0.0000(11) 0.0022(10) 0.0075(10)
C2 0.0235(11) 0.0222(11) 0.0208(11) 0.0045(9) 0.0054(9) 0.0061(9)
C3 0.0300(12) 0.0193(11) 0.0312(12) 0.0007(9) 0.0054(10) 0.0074(9)
C4 0.0244(11) 0.0190(11) 0.0304(12) 0.0068(8) 0.0108(9) 0.0120(9)
C5 0.0398(14) 0.0256(12) 0.0392(14) 0.0051(10) 0.0121(11) 0.0204(11)
C6 0.0233(11) 0.0235(11) 0.0173(10) 0.0072(8) 0.0088(8) 0.0109(8)
C7 0.0400(14) 0.0315(13) 0.0290(12) 0.0097(11) 0.0017(10) 0.0186(10)
C8 0.0268(11) 0.0172(10) 0.0162(10) 0.0070(8) -0.0005(8) 0.0050(8)
C9 0.0218(11) 0.0254(11) 0.0235(11) 0.0090(9) -0.0001(9) 0.0071(9)
C10 0.0175(10) 0.0217(11) 0.0180(10) 0.0049(8) 0.0031(8) 0.0036(8)
C11 0.0199(11) 0.0389(13) 0.0311(12) 0.0051(10) 0.0087(9) 0.0136(11)

loop_
_atom_type_symbol
_atom_type_description
_atom_type_scat_dispersion_real
_atom_type_scat_dispersion_imag
_atom_type_scat_source
C C 0.0033 0.0016 'International Tables Vol C Tables 4.2.6.8 and 6.1.1.4'
H H 0.0000 0.0000 'International Tables Vol C Tables 4.2.6.8 and 6.1.1.4'
Cd Cd -0.8075 1.2024 'International Tables Vol C Tables 4.2.6.8 and 6.1.1.4'
Cl Cl 0.1484 0.1585 'International Tables Vol C Tables 4.2.6.8 and 6.1.1.4'
N N 0.0061 0.0033 'International Tables Vol C Tables 4.2.6.8 and 6.1.1.4'

loop_
_geom_angle_atom_site_label_1
_geom_angle_atom_site_label_2
_geom_angle_atom_site_label_3
_geom_angle_site_symmetry_3
_geom_angle
_geom_angle_publ_flag
N1 Cd1 N4 . 79.00(6) yes
N1 Cd1 Cl2 . 116.72(5) yes
N4 Cd1 Cl2 . 89.61(5) yes
N1 Cd1 Cl1 . 114.00(5) yes
N4 Cd1 Cl1 . 100.11(4) yes
Cl2 Cd1 Cl1 . 129.28(3) yes
N1 Cd1 Cl1 2_565 92.87(5) yes
N4 Cd1 Cl1 2_565 171.52(4) yes
Cl2 Cd1 Cl1 2_565 91.95(3) yes
Cl1 Cd1 Cl1 2_565 85.32(2) yes
Cd1 Cl1 Cd1 2_565 94.68(2) yes
C2 N1 N2 . 105.76(16) no
C2 N1 Cd1 . 134.16(14) no
N2 N1 Cd1 . 119.78(12) no
C4 N2 N1 . 111.33(16) no
C4 N2 C6 . 129.86(17) no
N1 N2 C6 . 118.42(16) no
C8 N3 N4 . 111.39(17) no
C8 N3 C6 . 130.13(17) no
N4 N3 C6 . 118.45(16) no
C10 N4 N3 . 105.62(16) no
C10 N4 Cd1 . 137.37(14) no
N3 N4 Cd1 . 116.96(12) no
C2 C1 H1A . 109.5 no
C2 C1 H1B . 109.5 no
H1A C1 H1B . 109.5 no
C2 C1 H1C . 109.5 no
H1A C1 H1C . 109.5 no
H1B C1 H1C . 109.5 no
N1 C2 C3 . 109.83(19) no
N1 C2 C1 . 121.49(19) no
C3 C2 C1 . 128.7(2) no
C4 C3 C2 . 107.09(19) no
C4 C3 H3 . 126.5 no
C2 C3 H3 . 126.5 no
N2 C4 C3 . 105.99(19) no
N2 C4 C5 . 123.1(2) no
C3 C4 C5 . 130.9(2) no
C4 C5 H5A . 109.5 no
C4 C5 H5B . 109.5 no
H5A C5 H5B . 109.5 no
C4 C5 H5C . 109.5 no
H5A C5 H5C . 109.5 no
H5B C5 H5C . 109.5 no
N2 C6 N3 . 111.93(16) no
N2 C6 H6A . 109.2 no
N3 C6 H6A . 109.2 no
N2 C6 H6B . 109.2 no
N3 C6 H6B . 109.2 no
H6A C6 H6B . 107.9 no
C8 C7 H7A . 109.5 no
C8 C7 H7B . 109.5 no
H7A C7 H7B . 109.5 no
C8 C7 H7C . 109.5 no
H7A C7 H7C . 109.5 no
H7B C7 H7C . 109.5 no
N3 C8 C9 . 106.07(18) no
N3 C8 C7 . 123.3(2) no
C9 C8 C7 . 130.6(2) no
C8 C9 C10 . 107.01(18) no
C8 C9 H9 . 126.5 no
C10 C9 H9 . 126.5 no
N4 C10 C9 . 109.91(19) no
N4 C10 C11 . 120.89(19) no
C9 C10 C11 . 129.18(19) no
C10 C11 H11A . 109.5 no
C10 C11 H11B . 109.5 no
H11A C11 H11B . 109.5 no
C10 C11 H11C . 109.5 no
H11A C11 H11C . 109.5 no
H11B C11 H11C . 109.5 no

loop_
_geom_bond_atom_site_label_1
_geom_bond_atom_site_label_2
_geom_bond_site_symmetry_2
_geom_bond_distance
_geom_bond_publ_flag
Cd1 N1 . 2.2847(19) yes
Cd1 N4 . 2.4088(18) yes
Cd1 Cl2 . 2.4616(9) yes
Cd1 Cl1 . 2.4649(7) yes
Cd1 Cl1 2_565 2.7322(9) yes
Cl1 Cd1 2_565 2.7322(9) yes
N1 C2 . 1.331(3) no
N1 N2 . 1.377(2) no
N2 C4 . 1.358(3) no
N2 C6 . 1.447(3) no
N3 C8 . 1.361(3) no
N3 N4 . 1.375(2) no
N3 C6 . 1.449(3) no
N4 C10 . 1.331(3) no
C1 C2 . 1.493(3) no
C1 H1A . 0.9800 no
C1 H1B . 0.9800 no
C1 H1C . 0.9800 no
C2 C3 . 1.402(3) no
C3 C4 . 1.373(3) no
C3 H3 . 0.9500 no
C4 C5 . 1.495(3) no
C5 H5A . 0.9800 no
C5 H5B . 0.9800 no
C5 H5C . 0.9800 no
C6 H6A . 0.9900 no
C6 H6B . 0.9900 no
C7 C8 . 1.498(3) no
C7 H7A . 0.9800 no
C7 H7B . 0.9800 no
C7 H7C . 0.9800 no
C8 C9 . 1.368(3) no
C9 C10 . 1.406(3) no
C9 H9 . 0.9500 no
C10 C11 . 1.489(3) no
C11 H11A . 0.9800 no
C11 H11B . 0.9800 no
C11 H11C . 0.9800 no

loop_
_geom_hbond_atom_site_label_D
_geom_hbond_atom_site_label_H
_geom_hbond_atom_site_label_A
_geom_hbond_site_symmetry_A
_geom_hbond_distance_DH
_geom_hbond_distance_HA
_geom_hbond_distance_DA
_geom_hbond_angle_DHA
C6 H6A Cl2 2_566 0.99 2.77 3.666(2) 151
